data_1574307
loop_
_publ_author_name
'Krischer, Felix'
'Mayer, Stephan'
'Hensle, Lennart'
'Knyszek, Daniel'
'Darmandeh, Heidar'
'Gessner, Viktoria H.'

_publ_section_title
;
 Base-stabilized acyclic amino(ylidyl)silylenes: electron-rich donors for
 the stabilization of silicon-element multiple bonds
;
_journal_issue 19
_journal_name_full 'Chemical Science'
_journal_page_first 8346
_journal_page_last 8356
_journal_paper_doi 10.1039/D5SC01812A
_journal_volume 16
_journal_year 2025
_chemical_formula_moiety 'C46 H72 N3 O2 P S Si'
_chemical_formula_sum 'C46 H72 N3 O2 P S Si'
_chemical_formula_weight 790.18
_space_group_crystal_system monoclinic
_space_group_IT_number 14
_space_group_name_Hall '-P 2yn'
_space_group_name_H-M_alt 'P 1 21/n 1'
_atom_sites_solution_hydrogens geom
_atom_sites_solution_primary dual
_audit_creation_date 2022-04-14
_audit_creation_method SHELXL-2019/3
_audit_update_record
;
2024-06-28 deposited with the CCDC.	2025-03-27 downloaded from the CCDC.
;
_cell_angle_alpha 90
_cell_angle_beta 100.7750(10)
_cell_angle_gamma 90
_cell_formula_units_Z 4
_cell_length_a 11.42850(10)
_cell_length_b 27.55120(10)
_cell_length_c 14.39760(10)
_cell_measurement_reflns_used 66367
_cell_measurement_temperature 100(2)
_cell_measurement_theta_max 76.5010
_cell_measurement_theta_min 3.2080
_cell_volume 4453.43(5)
_computing_cell_refinement 'CrysAlisPro 1.171.41.93a (Rigaku OD, 2020)'
_computing_data_collection 'CrysAlisPro 1.171.41.93a (Rigaku OD, 2020)'
_computing_data_reduction 'CrysAlisPro 1.171.41.93a (Rigaku OD, 2020)'
_computing_structure_refinement 'SHELXL-2019/2 (Sheldrick, 2019)'
_computing_structure_solution 'SHELXT 2018/2 (Sheldrick, 2018)'
_diffrn_ambient_environment N~2~
_diffrn_ambient_temperature 100(2)
_diffrn_detector 'Hybrid Pixel Array Detector'
_diffrn_detector_area_resol_mean 10.0000
_diffrn_detector_type HyPix
_diffrn_measured_fraction_theta_full 1.000
_diffrn_measured_fraction_theta_max 1.000
_diffrn_measurement_details
;
List of Runs (angles in degrees, time in seconds):

  # Type    Start    End  Width  t~exp~   \w     \q     \k     \f   Frames
#--------------------------------------------------------------------------
  1  \w   -122.00 -34.00   0.50    0.90    --  -47.28 -18.00  37.00  176
  2  \w    -23.00  28.00   0.50    0.90    --  -47.28  18.00-153.00  102
  3  \w    -27.00  29.00   0.50    0.90    --   47.28 -18.00  37.00  112
  4  \w     34.00 122.00   0.50    0.90    --   47.28  18.00-153.00  176
  5  \w   -166.00 -79.00   0.50    3.60    --  -91.75 -18.00  37.00  174
  6  \w     93.00 178.00   0.50    3.60    --  105.91  18.00-153.00  170
  7  \w    -23.00  28.00   0.50    0.90    --  -47.28  19.00-120.00  102
  8  \w    -23.00  28.00   0.50    0.90    --  -47.28  19.00   0.00  102
  9  \w    -70.00  25.00   0.50    0.90    --  -47.28  77.00 150.00  190
 10  \w    -86.00 -13.00   0.50    0.90    --  -47.28 125.00-180.00  146
 11  \w    -40.00  26.00   0.50    0.90    --  -47.28  38.00 -90.00  132
 12  \w    -24.00  62.00   0.50    0.90    --   47.28 -57.00-180.00  172
 13  \w   -166.00 -78.00   0.50    3.60    --  -91.75 -15.00 120.00  176
 14  \w    -48.00 -20.00   0.50    3.60    --  -91.75  45.00 -90.00   56
 15  \w    -85.00 -19.00   0.50    3.60    --  -91.75 125.00 -60.00  132
 16  \w    -48.00 -20.00   0.50    3.60    --  -91.75  45.00 150.00   56
 17  \w    -48.00 -20.00   0.50    3.60    --  -91.75  45.00 120.00   56
 18  \w   -102.00 -19.00   0.50    3.60    --  -91.75  77.00 -30.00  166
 19  \w    -85.00 -19.00   0.50    3.60    --  -91.75 125.00  30.00  132
 20  \w    -68.00 -19.00   0.50    3.60    --  -91.75  61.00  60.00   98
 21  \w     93.00 178.00   0.50    3.60    --  105.91  45.00 -60.00  170
 22  \w     33.00 106.00   0.50    3.60    --  105.91 -94.00-150.00  146
 23  \w     34.00 112.00   0.50    3.60    --  105.91-125.00  60.00  156
 24  \w     33.00 106.00   0.50    3.60    --  105.91 -94.00  30.00  146
 25  \w     33.00 106.00   0.50    3.60    --  105.91 -94.00-120.00  146
 26  \w     34.00 112.00   0.50    3.60    --  105.91-125.00 120.00  156
 27  \w     92.00 178.00   0.50    3.60    --  105.91  15.00 -60.00  172
 28  \w     33.00 106.00   0.50    3.60    --  105.91 -94.00 120.00  146
 29  \w     33.00 106.00   0.50    3.60    --  105.91 -94.00   0.00  146
 30  \w     33.00 108.00   0.50    3.60    --  105.91 -77.00 120.00  150
 31  \w     33.00 106.00   0.50    3.60    --  105.91 -94.00 -30.00  146
 32  \w     33.00 106.00   0.50    3.60    --  105.91 -94.00 -60.00  146
 33  \w     33.00  74.00   0.50    3.60    --  105.91 -61.00-150.00   82
 34  \w     33.00 108.00   0.50    3.60    --  105.91-110.00 142.35  150
 35  \w     93.00 178.00   0.50    3.60    --  105.91  30.00-150.00  170
 36  \w     33.00 106.00   0.50    3.60    --  105.91 -94.00-180.00  146
 37  \w     33.00  74.00   0.50    3.60    --  105.91 -61.00-120.00   82
 38  \w     93.00 178.00   0.50    3.60    --  105.91  45.00  60.00  170
 39  \w     35.00 122.00   0.50    0.90    --   47.28  19.00 -90.00  174
 40  \w     25.00 119.00   0.50    0.90    --   47.28  77.00 -60.00  188
 41  \w     25.00 119.00   0.50    0.90    --   47.28  77.00 120.00  188
 42  \w     25.00 119.00   0.50    0.90    --   47.28  77.00  90.00  188
 43  \w     25.00 119.00   0.50    0.90    --   47.28  77.00  30.00  188
 44  \w     25.00 119.00   0.50    0.90    --   47.28  77.00-180.00  188
 45  \w     25.00 119.00   0.50    0.90    --   47.28  77.00   0.00  188
 46  \w     25.00 119.00   0.50    0.90    --   47.28  77.00 -90.00  188
 47  \w     25.00 119.00   0.50    0.90    --   47.28  77.00-150.00  188
 48  \w   -163.00-102.00   0.50    3.60    --  -91.75 -75.00-141.94  122
 49  \w   -163.00 -73.00   0.50    3.60    --  -91.75 -66.00 -30.55  180
 50  \w   -163.00 -69.00   0.50    3.60    --  -91.75 -76.00  49.21  188
 51  \w   -163.00 -70.00   0.50    3.60    --  -91.75 -74.00-106.87  186
 52  \w   -163.00 -69.00   0.50    3.60    --  -91.75 -77.00-180.00  188
 53  \w   -163.00 -69.00   0.50    3.60    --  -91.75 -77.00 130.81  188
 54  \w   -163.00 -71.00   0.50    3.60    --  -91.75 -71.00  11.90  184
 55  \w   -163.00 -71.00   0.50    3.60    --  -91.75 -72.00 -82.59  184
 56  \w   -163.00 -69.00   0.50    3.60    --  -91.75 -77.00  83.00  188
;
_diffrn_measurement_device 'four-circle diffractometer'
_diffrn_measurement_device_type 'XtaLAB Synergy, Dualflex, HyPix'
_diffrn_measurement_method '\w scans'
_diffrn_orient_matrix_type 'CrysAlisPro convention (1999,Acta A55,543-557)'
_diffrn_orient_matrix_UB_11 0.1298649000
_diffrn_orient_matrix_UB_12 0.0069699000
_diffrn_orient_matrix_UB_13 -0.0126636000
_diffrn_orient_matrix_UB_21 -0.0371287000
_diffrn_orient_matrix_UB_22 -0.0111901000
_diffrn_orient_matrix_UB_23 -0.1062453000
_diffrn_orient_matrix_UB_31 -0.0242911000
_diffrn_orient_matrix_UB_32 0.0543489000
_diffrn_orient_matrix_UB_33 -0.0202069000
_diffrn_radiation_monochromator mirror
_diffrn_radiation_probe x-ray
_diffrn_radiation_type CuK\a
_diffrn_radiation_wavelength 1.54184
_diffrn_reflns_av_R_equivalents 0.0687
_diffrn_reflns_av_sigmaI/netI 0.0785
_diffrn_reflns_av_unetI/netI 0.0220
_diffrn_reflns_Laue_measured_fraction_full 1.000
_diffrn_reflns_Laue_measured_fraction_max 1.000
_diffrn_reflns_limit_h_max 13
_diffrn_reflns_limit_h_min -13
_diffrn_reflns_limit_k_max 33
_diffrn_reflns_limit_k_min -30
_diffrn_reflns_limit_l_max 17
_diffrn_reflns_limit_l_min -17
_diffrn_reflns_number 129827
_diffrn_reflns_point_group_measured_fraction_full 1.000
_diffrn_reflns_point_group_measured_fraction_max 1.000
_diffrn_reflns_theta_full 67.684
_diffrn_reflns_theta_max 67.998
_diffrn_reflns_theta_min 3.208
_diffrn_source 'micro-focus sealed X-ray tube'
_diffrn_source_type 'PhotonJet (Cu) X-ray Source'
_exptl_absorpt_coefficient_mu 1.539
_exptl_absorpt_correction_T_max 1.000
_exptl_absorpt_correction_T_min 0.658
_exptl_absorpt_correction_type gaussian
_exptl_absorpt_process_details
;
CrysAlisPro 1.171.41.93a (Rigaku Oxford Diffraction, 2020)
Numerical absorption correction based on gaussian integration over
a multifaceted crystal model
Empirical absorption correction using spherical harmonics,
implemented in SCALE3 ABSPACK scaling algorithm.
;
_exptl_crystal_colour colourless
_exptl_crystal_density_diffrn 1.179
_exptl_crystal_description needle
_exptl_crystal_F_000 1720
_exptl_crystal_size_max 0.170
_exptl_crystal_size_mid 0.130
_exptl_crystal_size_min 0.040
_refine_diff_density_max 0.297
_refine_diff_density_min -0.396
_refine_diff_density_rms 0.040
_refine_ls_extinction_method none
_refine_ls_goodness_of_fit_ref 1.038
_refine_ls_hydrogen_treatment constr
_refine_ls_matrix_type full
_refine_ls_number_parameters 497
_refine_ls_number_reflns 8107
_refine_ls_number_restraints 0
_refine_ls_restrained_S_all 1.038
_refine_ls_R_factor_all 0.0353
_refine_ls_R_factor_gt 0.0330
_refine_ls_shift/su_max 0.002
_refine_ls_shift/su_mean 0.000
_refine_ls_structure_factor_coef Fsqd
_refine_ls_weighting_details 'w=1/[\s^2^(Fo^2^)+(0.0441P)^2^+2.0830P] where P=(Fo^2^+2Fc^2^)/3'
_refine_ls_weighting_scheme calc
_refine_ls_wR_factor_gt 0.0866
_refine_ls_wR_factor_ref 0.0881
_reflns_Friedel_coverage 0.000
_reflns_number_gt 7604
_reflns_number_total 8107
_reflns_threshold_expression 'I > 2\s(I)'
_cod_data_source_file d5sc01812a2.cif
_cod_data_source_block FK-494_auto_a
_cod_depositor_comments 'Adding full bibliography for 1574297--1574307.cif.'
_cod_original_sg_symbol_H-M 'P 21/n'
_cod_database_code 1574307
_shelx_shelxl_version_number 2019/3
_shelx_space_group_comment
;
The symmetry employed for this shelxl refinement is uniquely defined
by the following loop, which should always be used as a source of
symmetry information in preference to the above space-group names.
They are only intended as comments.
;
_shelx_estimated_absorpt_t_min 0.780
_shelx_estimated_absorpt_t_max 0.941
_cell_oxdiff_length_a 11.42679(10)
_cell_oxdiff_length_b 27.5469(2)
_cell_oxdiff_length_c 14.40147(10)
_cell_oxdiff_angle_alpha 90.0224(6)
_cell_oxdiff_angle_beta 100.7647(7)
_cell_oxdiff_angle_gamma 89.9990(7)
_cell_oxdiff_volume 4453.42(6)
_cell_oxdiff_measurement_reflns_used 66367
_oxdiff_exptl_absorpt_empirical_full_min 0.670
_oxdiff_exptl_absorpt_empirical_full_max 1.859
_oxdiff_exptl_absorpt_empirical_details
;
Empirical correction (ABSPACK) includes:
- Absorption correction using spherical harmonics
- Frame scaling
;
_diffrn_oxdiff_digest_frames
;
01cbb36508aa2f6ac2f37aeac8e77cfe4308538e22d
;
_reflns_odcompleteness_completeness 99.99
_reflns_odcompleteness_theta 66.97
_reflns_odcompleteness_iscentric 1
_chemical_oxdiff_formula 'C50 H50 N3 O2 Si1 P1 S1 '

loop_
_space_group_symop_operation_xyz
'x, y, z'
'-x+1/2, y+1/2, -z+1/2'
'-x, -y, -z'
'x-1/2, -y-1/2, z-1/2'

loop_
_atom_site_label
_atom_site_type_symbol
_atom_site_fract_x
_atom_site_fract_y
_atom_site_fract_z
_atom_site_U_iso_or_equiv
_atom_site_adp_type
_atom_site_occupancy
_atom_site_site_symmetry_order
_atom_site_calc_flag
_atom_site_refinement_flags_posn
_atom_site_refinement_flags_adp
_atom_site_refinement_flags_occupancy
_atom_site_disorder_assembly
_atom_site_disorder_group
S1 S 0.23568(3) 0.66812(2) 0.19612(2) 0.01822(9) Uani 1 1 d . . . . .
P1 P 0.42169(3) 0.58382(2) 0.21623(2) 0.01960(9) Uani 1 1 d . . . . .
Si1 Si 0.42574(3) 0.66932(2) 0.36008(2) 0.01628(9) Uani 1 1 d . . . . .
O1 O 0.20710(9) 0.70555(3) 0.26089(7) 0.0227(2) Uani 1 1 d . . . . .
N1 N 0.51412(10) 0.72414(4) 0.33722(8) 0.0180(2) Uani 1 1 d . . . . .
C1 C 0.35322(12) 0.63697(5) 0.25617(9) 0.0184(3) Uani 1 1 d . . . . .
O2 O 0.25105(8) 0.68600(4) 0.10397(6) 0.0222(2) Uani 1 1 d . . . . .
N2 N 0.58335(10) 0.65437(4) 0.38925(8) 0.0182(2) Uani 1 1 d . . . . .
N3 N 0.36137(10) 0.67170(4) 0.45902(8) 0.0183(2) Uani 1 1 d . . . . .
C2 C 0.10674(12) 0.63033(5) 0.16968(9) 0.0202(3) Uani 1 1 d . . . . .
C3 C 0.06984(12) 0.60450(5) 0.24192(10) 0.0226(3) Uani 1 1 d . . . . .
H3 H 0.115419 0.605768 0.304222 0.027 Uiso 1 1 calc R U . . .
C4 C -0.03292(13) 0.57697(5) 0.22345(10) 0.0228(3) Uani 1 1 d . . . . .
H4 H -0.056850 0.559284 0.273375 0.027 Uiso 1 1 calc R U . . .
C5 C -0.10197(13) 0.57466(5) 0.13318(11) 0.0270(3) Uani 1 1 d . . . . .
C6 C -0.06516(14) 0.60155(6) 0.06199(11) 0.0331(4) Uani 1 1 d . . . . .
H6 H -0.112040 0.601076 0.000111 0.040 Uiso 1 1 calc R U . . .
C7 C 0.03860(13) 0.62908(6) 0.07931(10) 0.0268(3) Uani 1 1 d . . . . .
H7 H 0.062610 0.646909 0.029592 0.032 Uiso 1 1 calc R U . . .
C8 C -0.21240(15) 0.54355(7) 0.11417(12) 0.0381(4) Uani 1 1 d . . . . .
H8A H -0.247763 0.544966 0.046751 0.057 Uiso 1 1 calc R U . . .
H8B H -0.269938 0.555546 0.151377 0.057 Uiso 1 1 calc R U . . .
H8C H -0.191267 0.509902 0.132025 0.057 Uiso 1 1 calc R U . . .
C9 C 0.31060(13) 0.53386(5) 0.21195(9) 0.0218(3) Uani 1 1 d . . . . .
H9 H 0.233345 0.544552 0.172627 0.026 Uiso 1 1 calc R U . . .
C10 C 0.29129(13) 0.52287(5) 0.31251(10) 0.0241(3) Uani 1 1 d . . . . .
H10A H 0.367607 0.512403 0.351865 0.029 Uiso 1 1 calc R U . . .
H10B H 0.265172 0.552799 0.340762 0.029 Uiso 1 1 calc R U . . .
C11 C 0.19820(14) 0.48328(5) 0.31279(10) 0.0272(3) Uani 1 1 d . . . . .
H11A H 0.120290 0.494664 0.277513 0.033 Uiso 1 1 calc R U . . .
H11B H 0.189510 0.476475 0.378676 0.033 Uiso 1 1 calc R U . . .
C12 C 0.23394(15) 0.43675(5) 0.26744(11) 0.0300(3) Uani 1 1 d . . . . .
H12A H 0.306106 0.422939 0.307537 0.036 Uiso 1 1 calc R U . . .
H12B H 0.169063 0.412580 0.263243 0.036 Uiso 1 1 calc R U . . .
C13 C 0.25883(15) 0.44685(5) 0.16857(11) 0.0299(3) Uani 1 1 d . . . . .
H13A H 0.183829 0.456559 0.126414 0.036 Uiso 1 1 calc R U . . .
H13B H 0.287738 0.416758 0.142806 0.036 Uiso 1 1 calc R U . . .
C14 C 0.35157(14) 0.48697(5) 0.16960(10) 0.0261(3) Uani 1 1 d . . . . .
H14A H 0.363384 0.493273 0.104285 0.031 Uiso 1 1 calc R U . . .
H14B H 0.428633 0.476341 0.207547 0.031 Uiso 1 1 calc R U . . .
C15 C 0.43314(13) 0.58798(5) 0.08870(10) 0.0233(3) Uani 1 1 d . . . . .
H15 H 0.481452 0.559056 0.077383 0.028 Uiso 1 1 calc R U . . .
C16 C 0.32058(13) 0.58506(5) 0.01150(10) 0.0247(3) Uani 1 1 d . . . . .
H16A H 0.272267 0.556697 0.023377 0.030 Uiso 1 1 calc R U . . .
H16B H 0.271948 0.614649 0.013452 0.030 Uiso 1 1 calc R U . . .
C17 C 0.35422(15) 0.58031(6) -0.08632(10) 0.0311(3) Uani 1 1 d . . . . .
H17A H 0.398157 0.549571 -0.089561 0.037 Uiso 1 1 calc R U . . .
H17B H 0.280878 0.579211 -0.135317 0.037 Uiso 1 1 calc R U . . .
C18 C 0.43138(16) 0.62287(6) -0.10601(11) 0.0339(4) Uani 1 1 d . . . . .
H18A H 0.383891 0.653118 -0.110672 0.041 Uiso 1 1 calc R U . . .
H18B H 0.456731 0.617703 -0.167361 0.041 Uiso 1 1 calc R U . . .
C19 C 0.54150(14) 0.62842(6) -0.02807(11) 0.0308(3) Uani 1 1 d . . . . .
H19A H 0.585304 0.658092 -0.039908 0.037 Uiso 1 1 calc R U . . .
H19B H 0.594929 0.600286 -0.029875 0.037 Uiso 1 1 calc R U . . .
C20 C 0.50846(13) 0.63170(5) 0.07036(10) 0.0262(3) Uani 1 1 d . . . . .
H20A H 0.582033 0.632868 0.119115 0.031 Uiso 1 1 calc R U . . .
H20B H 0.463216 0.661970 0.074994 0.031 Uiso 1 1 calc R U . . .
C21 C 0.61375(12) 0.69803(5) 0.36007(9) 0.0183(3) Uani 1 1 d . . . . .
C22 C 0.73798(12) 0.71241(5) 0.35536(9) 0.0194(3) Uani 1 1 d . . . . .
C23 C 0.78793(13) 0.69716(5) 0.27916(10) 0.0220(3) Uani 1 1 d . . . . .
H23 H 0.741000 0.679882 0.228361 0.026 Uiso 1 1 calc R U . . .
C24 C 0.90656(13) 0.70730(5) 0.27777(10) 0.0245(3) Uani 1 1 d . . . . .
H24 H 0.940881 0.696839 0.225968 0.029 Uiso 1 1 calc R U . . .
C25 C 0.97505(13) 0.73261(5) 0.35153(11) 0.0254(3) Uani 1 1 d . . . . .
H25 H 1.056228 0.739465 0.350385 0.031 Uiso 1 1 calc R U . . .
C26 C 0.92497(13) 0.74793(5) 0.42709(10) 0.0249(3) Uani 1 1 d . . . . .
H26 H 0.972248 0.765232 0.477671 0.030 Uiso 1 1 calc R U . . .
C27 C 0.80637(12) 0.73821(5) 0.42952(10) 0.0220(3) Uani 1 1 d . . . . .
H27 H 0.772185 0.749019 0.481157 0.026 Uiso 1 1 calc R U . . .
C28 C 0.49868(12) 0.77171(5) 0.28568(10) 0.0211(3) Uani 1 1 d . . . . .
C29 C 0.38375(13) 0.79489(5) 0.30440(11) 0.0268(3) Uani 1 1 d . . . . .
H29A H 0.365971 0.824023 0.265261 0.040 Uiso 1 1 calc R U . . .
H29B H 0.393597 0.803797 0.371306 0.040 Uiso 1 1 calc R U . . .
H29C H 0.318029 0.771691 0.288622 0.040 Uiso 1 1 calc R U . . .
C30 C 0.48982(14) 0.76232(5) 0.17979(10) 0.0270(3) Uani 1 1 d . . . . .
H30A H 0.420939 0.741498 0.156902 0.040 Uiso 1 1 calc R U . . .
H30B H 0.562562 0.746194 0.169073 0.040 Uiso 1 1 calc R U . . .
H30C H 0.480274 0.793259 0.145624 0.040 Uiso 1 1 calc R U . . .
C31 C 0.60124(13) 0.80710(5) 0.32006(11) 0.0255(3) Uani 1 1 d . . . . .
H31A H 0.672316 0.796578 0.296616 0.038 Uiso 1 1 calc R U . . .
H31B H 0.618443 0.807607 0.389342 0.038 Uiso 1 1 calc R U . . .
H31C H 0.578489 0.839732 0.296205 0.038 Uiso 1 1 calc R U . . .
C32 C 0.66283(12) 0.61499(5) 0.43692(10) 0.0212(3) Uani 1 1 d . . . . .
C33 C 0.75082(14) 0.63437(6) 0.52203(11) 0.0320(3) Uani 1 1 d . . . . .
H33A H 0.810323 0.654794 0.499993 0.048 Uiso 1 1 calc R U . . .
H33B H 0.790701 0.607091 0.558629 0.048 Uiso 1 1 calc R U . . .
H33C H 0.707850 0.653642 0.562020 0.048 Uiso 1 1 calc R U . . .
C34 C 0.73056(14) 0.59005(6) 0.36827(12) 0.0317(3) Uani 1 1 d . . . . .
H34A H 0.673988 0.578846 0.312679 0.048 Uiso 1 1 calc R U . . .
H34B H 0.774647 0.562215 0.399596 0.048 Uiso 1 1 calc R U . . .
H34C H 0.786487 0.613087 0.348507 0.048 Uiso 1 1 calc R U . . .
C35 C 0.58119(13) 0.57829(5) 0.47133(11) 0.0280(3) Uani 1 1 d . . . . .
H35A H 0.520733 0.567409 0.417899 0.042 Uiso 1 1 calc R U . . .
H35B H 0.542078 0.593440 0.519030 0.042 Uiso 1 1 calc R U . . .
H35C H 0.628142 0.550376 0.499241 0.042 Uiso 1 1 calc R U . . .
C36 C 0.24439(12) 0.64993(5) 0.45161(9) 0.0195(3) Uani 1 1 d . . . . .
H36 H 0.180013 0.666833 0.413993 0.023 Uiso 1 1 calc R U . . .
C37 C 0.21706(12) 0.60874(5) 0.49180(9) 0.0208(3) Uani 1 1 d . . . . .
C38 C 0.30165(13) 0.57313(5) 0.54868(10) 0.0234(3) Uani 1 1 d . . . . .
H38A H 0.382594 0.587384 0.561537 0.028 Uiso 1 1 calc R U . . .
H38B H 0.304589 0.543310 0.510831 0.028 Uiso 1 1 calc R U . . .
C39 C 0.26582(13) 0.55946(6) 0.64319(10) 0.0273(3) Uani 1 1 d . . . . .
H39A H 0.317348 0.532686 0.672930 0.033 Uiso 1 1 calc R U . . .
H39B H 0.278704 0.587722 0.686362 0.033 Uiso 1 1 calc R U . . .
C40 C 0.13594(14) 0.54376(6) 0.62983(11) 0.0302(3) Uani 1 1 d . . . . .
H40A H 0.125104 0.512942 0.593873 0.036 Uiso 1 1 calc R U . . .
H40B H 0.114357 0.537993 0.692372 0.036 Uiso 1 1 calc R U . . .
C41 C 0.05430(14) 0.58242(6) 0.57695(11) 0.0308(3) Uani 1 1 d . . . . .
H41A H 0.060247 0.612409 0.615420 0.037 Uiso 1 1 calc R U . . .
H41B H -0.029208 0.570960 0.567133 0.037 Uiso 1 1 calc R U . . .
C42 C 0.08783(12) 0.59370(6) 0.48095(10) 0.0253(3) Uani 1 1 d . . . . .
H42A H 0.073671 0.564588 0.440070 0.030 Uiso 1 1 calc R U . . .
H42B H 0.036334 0.620130 0.449709 0.030 Uiso 1 1 calc R U . . .
C43 C 0.38507(12) 0.70777(5) 0.54063(9) 0.0214(3) Uani 1 1 d . . . . .
C44 C 0.28485(14) 0.74562(6) 0.52815(11) 0.0279(3) Uani 1 1 d . . . . .
H44A H 0.275189 0.759884 0.464822 0.042 Uiso 1 1 calc R U . . .
H44B H 0.305061 0.771185 0.575767 0.042 Uiso 1 1 calc R U . . .
H44C H 0.210284 0.729949 0.535886 0.042 Uiso 1 1 calc R U . . .
C45 C 0.50453(13) 0.73351(5) 0.54675(10) 0.0253(3) Uani 1 1 d . . . . .
H45A H 0.567175 0.709407 0.545133 0.038 Uiso 1 1 calc R U . . .
H45B H 0.522804 0.751906 0.605957 0.038 Uiso 1 1 calc R U . . .
H45C H 0.500321 0.755749 0.493106 0.038 Uiso 1 1 calc R U . . .
C46 C 0.38922(15) 0.68078(6) 0.63430(10) 0.0297(3) Uani 1 1 d . . . . .
H46A H 0.312844 0.664502 0.633708 0.045 Uiso 1 1 calc R U . . .
H46B H 0.404290 0.703997 0.686751 0.045 Uiso 1 1 calc R U . . .
H46C H 0.453188 0.656590 0.642322 0.045 Uiso 1 1 calc R U . . .

loop_
_atom_site_aniso_label
_atom_site_aniso_U_11
_atom_site_aniso_U_22
_atom_site_aniso_U_33
_atom_site_aniso_U_23
_atom_site_aniso_U_13
_atom_site_aniso_U_12
S1 0.01967(16) 0.01988(16) 0.01530(16) 0.00062(12) 0.00377(12) -0.00120(12)
P1 0.02307(18) 0.02075(18) 0.01570(17) -0.00115(12) 0.00545(13) -0.00038(13)
Si1 0.01720(18) 0.01772(18) 0.01446(17) 0.00012(13) 0.00434(13) -0.00009(13)
O1 0.0270(5) 0.0222(5) 0.0198(5) -0.0016(4) 0.0065(4) -0.0003(4)
N1 0.0190(5) 0.0182(5) 0.0174(5) 0.0010(4) 0.0052(4) -0.0001(4)
C1 0.0201(6) 0.0205(6) 0.0148(6) -0.0006(5) 0.0040(5) -0.0007(5)
O2 0.0250(5) 0.0253(5) 0.0170(5) 0.0039(4) 0.0055(4) -0.0010(4)
N2 0.0176(5) 0.0197(6) 0.0177(5) 0.0012(4) 0.0042(4) 0.0006(4)
N3 0.0190(5) 0.0215(6) 0.0150(5) -0.0021(4) 0.0045(4) -0.0025(4)
C2 0.0195(6) 0.0212(7) 0.0199(7) -0.0012(5) 0.0037(5) 0.0003(5)
C3 0.0240(7) 0.0255(7) 0.0179(7) 0.0001(5) 0.0032(5) -0.0006(6)
C4 0.0239(7) 0.0226(7) 0.0230(7) 0.0012(5) 0.0074(6) -0.0008(6)
C5 0.0251(7) 0.0271(7) 0.0277(7) -0.0018(6) 0.0021(6) -0.0032(6)
C6 0.0331(8) 0.0418(9) 0.0210(7) 0.0007(6) -0.0038(6) -0.0087(7)
C7 0.0292(8) 0.0319(8) 0.0189(7) 0.0028(6) 0.0032(6) -0.0040(6)
C8 0.0344(9) 0.0430(10) 0.0341(9) 0.0005(7) -0.0005(7) -0.0132(7)
C9 0.0277(7) 0.0212(7) 0.0174(6) -0.0006(5) 0.0069(5) -0.0016(6)
C10 0.0323(8) 0.0229(7) 0.0182(7) -0.0011(5) 0.0075(6) -0.0023(6)
C11 0.0344(8) 0.0251(7) 0.0238(7) 0.0003(6) 0.0098(6) -0.0037(6)
C12 0.0409(9) 0.0231(7) 0.0272(8) -0.0005(6) 0.0092(7) -0.0056(6)
C13 0.0424(9) 0.0236(7) 0.0248(7) -0.0052(6) 0.0093(7) -0.0038(6)
C14 0.0350(8) 0.0235(7) 0.0213(7) -0.0028(6) 0.0090(6) -0.0001(6)
C15 0.0265(7) 0.0256(7) 0.0195(7) -0.0021(5) 0.0086(6) -0.0010(6)
C16 0.0304(8) 0.0269(7) 0.0175(7) -0.0018(5) 0.0063(6) -0.0027(6)
C17 0.0442(9) 0.0323(8) 0.0180(7) -0.0024(6) 0.0086(6) -0.0031(7)
C18 0.0485(10) 0.0345(9) 0.0218(7) 0.0011(6) 0.0140(7) -0.0032(7)
C19 0.0362(8) 0.0313(8) 0.0293(8) 0.0015(6) 0.0178(7) -0.0020(7)
C20 0.0284(8) 0.0275(8) 0.0247(7) -0.0016(6) 0.0102(6) -0.0022(6)
C21 0.0214(7) 0.0206(7) 0.0135(6) -0.0019(5) 0.0049(5) 0.0000(5)
C22 0.0198(7) 0.0193(6) 0.0196(6) 0.0030(5) 0.0055(5) 0.0009(5)
C23 0.0260(7) 0.0218(7) 0.0189(7) 0.0009(5) 0.0062(5) 0.0002(5)
C24 0.0264(7) 0.0260(7) 0.0240(7) 0.0064(6) 0.0123(6) 0.0047(6)
C25 0.0196(7) 0.0268(7) 0.0306(8) 0.0090(6) 0.0065(6) 0.0015(6)
C26 0.0230(7) 0.0245(7) 0.0257(7) 0.0028(6) 0.0007(6) -0.0031(6)
C27 0.0242(7) 0.0225(7) 0.0199(7) 0.0002(5) 0.0056(5) -0.0003(5)
C28 0.0244(7) 0.0179(6) 0.0212(7) 0.0027(5) 0.0045(5) -0.0001(5)
C29 0.0264(7) 0.0204(7) 0.0341(8) 0.0034(6) 0.0069(6) 0.0024(6)
C30 0.0336(8) 0.0258(7) 0.0213(7) 0.0047(6) 0.0042(6) -0.0032(6)
C31 0.0279(7) 0.0207(7) 0.0281(7) 0.0018(6) 0.0055(6) -0.0027(6)
C32 0.0194(7) 0.0215(7) 0.0228(7) 0.0046(5) 0.0040(5) 0.0031(5)
C33 0.0306(8) 0.0291(8) 0.0318(8) 0.0056(6) -0.0054(6) 0.0013(6)
C34 0.0322(8) 0.0293(8) 0.0366(9) 0.0064(7) 0.0146(7) 0.0112(6)
C35 0.0234(7) 0.0273(8) 0.0328(8) 0.0106(6) 0.0039(6) 0.0011(6)
C36 0.0189(6) 0.0250(7) 0.0149(6) -0.0012(5) 0.0042(5) 0.0005(5)
C37 0.0219(7) 0.0258(7) 0.0155(6) -0.0017(5) 0.0060(5) -0.0001(5)
C38 0.0235(7) 0.0258(7) 0.0221(7) 0.0024(6) 0.0075(6) 0.0008(6)
C39 0.0299(8) 0.0304(8) 0.0222(7) 0.0066(6) 0.0063(6) 0.0001(6)
C40 0.0317(8) 0.0316(8) 0.0297(8) 0.0100(6) 0.0121(6) 0.0002(6)
C41 0.0261(8) 0.0360(9) 0.0337(8) 0.0097(7) 0.0139(6) 0.0018(6)
C42 0.0216(7) 0.0305(8) 0.0242(7) 0.0048(6) 0.0055(6) -0.0025(6)
C43 0.0253(7) 0.0240(7) 0.0160(6) -0.0042(5) 0.0062(5) -0.0013(6)
C44 0.0296(8) 0.0278(8) 0.0276(8) -0.0061(6) 0.0090(6) 0.0011(6)
C45 0.0265(7) 0.0288(8) 0.0209(7) -0.0072(6) 0.0052(6) -0.0038(6)
C46 0.0423(9) 0.0306(8) 0.0165(7) -0.0040(6) 0.0063(6) -0.0060(7)

loop_
_atom_type_symbol
_atom_type_description
_atom_type_scat_dispersion_real
_atom_type_scat_dispersion_imag
_atom_type_scat_source
C C 0.0181 0.0091 'International Tables Vol C Tables 4.2.6.8 and 6.1.1.4'
H H 0.0000 0.0000 'International Tables Vol C Tables 4.2.6.8 and 6.1.1.4'
N N 0.0311 0.0180 'International Tables Vol C Tables 4.2.6.8 and 6.1.1.4'
O O 0.0492 0.0322 'International Tables Vol C Tables 4.2.6.8 and 6.1.1.4'
Si Si 0.2541 0.3302 'International Tables Vol C Tables 4.2.6.8 and 6.1.1.4'
P P 0.2955 0.4335 'International Tables Vol C Tables 4.2.6.8 and 6.1.1.4'
S S 0.3331 0.5567 'International Tables Vol C Tables 4.2.6.8 and 6.1.1.4'

loop_
_exptl_crystal_face_index_h
_exptl_crystal_face_index_k
_exptl_crystal_face_index_l
_exptl_crystal_face_perp_dist
1 -18 0 0.0275
0 -8 8 0.0382
-1 18 0 0.0162
1 -2 -9 0.1036
0 18 0 0.0078
0 -18 0 0.0280
-5 0 -6 0.0967
6 -6 3 0.0245
3 17 0 0.0102
-7 -4 -2 0.0959
4 2 -9 0.0985
-3 -7 8 0.0542
-4 -14 3 0.0452

loop_
_geom_angle_atom_site_label_1
_geom_angle_atom_site_label_2
_geom_angle_atom_site_label_3
_geom_angle
_geom_angle_site_symmetry_1
_geom_angle_site_symmetry_3
_geom_angle_publ_flag
O2 S1 O1 114.85(6) . . ?
O2 S1 C1 114.73(6) . . ?
O1 S1 C1 106.37(6) . . ?
O2 S1 C2 103.79(6) . . ?
O1 S1 C2 105.80(6) . . ?
C1 S1 C2 110.99(6) . . ?
C1 P1 C9 106.03(6) . . ?
C1 P1 C15 112.19(6) . . ?
C9 P1 C15 100.67(6) . . ?
N3 Si1 C1 120.23(6) . . ?
N3 Si1 N2 112.04(5) . . ?
C1 Si1 N2 111.16(6) . . ?
N3 Si1 N1 116.16(5) . . ?
C1 Si1 N1 115.48(6) . . ?
N2 Si1 N1 71.40(5) . . ?
N3 Si1 C21 122.20(5) . . ?
C1 Si1 C21 117.14(5) . . ?
N2 Si1 C21 35.84(5) . . ?
N1 Si1 C21 35.65(5) . . ?
C21 N1 C28 127.49(11) . . ?
C21 N1 Si1 89.17(8) . . ?
C28 N1 Si1 140.46(9) . . ?
S1 C1 P1 126.86(8) . . ?
S1 C1 Si1 111.79(7) . . ?
P1 C1 Si1 120.39(7) . . ?
C21 N2 C32 128.56(11) . . ?
C21 N2 Si1 91.59(8) . . ?
C32 N2 Si1 139.47(9) . . ?
C36 N3 C43 110.78(10) . . ?
C36 N3 Si1 116.98(8) . . ?
C43 N3 Si1 128.36(9) . . ?
C7 C2 C3 119.61(13) . . ?
C7 C2 S1 120.71(11) . . ?
C3 C2 S1 119.53(10) . . ?
C4 C3 C2 120.21(13) . . ?
C4 C3 H3 119.9 . . ?
C2 C3 H3 119.9 . . ?
C3 C4 C5 121.25(13) . . ?
C3 C4 H4 119.4 . . ?
C5 C4 H4 119.4 . . ?
C4 C5 C6 117.85(13) . . ?
C4 C5 C8 120.36(14) . . ?
C6 C5 C8 121.79(14) . . ?
C7 C6 C5 121.55(14) . . ?
C7 C6 H6 119.2 . . ?
C5 C6 H6 119.2 . . ?
C2 C7 C6 119.51(13) . . ?
C2 C7 H7 120.2 . . ?
C6 C7 H7 120.2 . . ?
C5 C8 H8A 109.5 . . ?
C5 C8 H8B 109.5 . . ?
H8A C8 H8B 109.5 . . ?
C5 C8 H8C 109.5 . . ?
H8A C8 H8C 109.5 . . ?
H8B C8 H8C 109.5 . . ?
C10 C9 C14 108.43(11) . . ?
C10 C9 P1 109.36(9) . . ?
C14 C9 P1 112.15(10) . . ?
C10 C9 H9 109.0 . . ?
C14 C9 H9 109.0 . . ?
P1 C9 H9 109.0 . . ?
C11 C10 C9 111.55(11) . . ?
C11 C10 H10A 109.3 . . ?
C9 C10 H10A 109.3 . . ?
C11 C10 H10B 109.3 . . ?
C9 C10 H10B 109.3 . . ?
H10A C10 H10B 108.0 . . ?
C10 C11 C12 110.89(12) . . ?
C10 C11 H11A 109.5 . . ?
C12 C11 H11A 109.5 . . ?
C10 C11 H11B 109.5 . . ?
C12 C11 H11B 109.5 . . ?
H11A C11 H11B 108.0 . . ?
C13 C12 C11 110.86(12) . . ?
C13 C12 H12A 109.5 . . ?
C11 C12 H12A 109.5 . . ?
C13 C12 H12B 109.5 . . ?
C11 C12 H12B 109.5 . . ?
H12A C12 H12B 108.1 . . ?
C12 C13 C14 111.83(12) . . ?
C12 C13 H13A 109.2 . . ?
C14 C13 H13A 109.2 . . ?
C12 C13 H13B 109.2 . . ?
C14 C13 H13B 109.2 . . ?
H13A C13 H13B 107.9 . . ?
C13 C14 C9 110.43(12) . . ?
C13 C14 H14A 109.6 . . ?
C9 C14 H14A 109.6 . . ?
C13 C14 H14B 109.6 . . ?
C9 C14 H14B 109.6 . . ?
H14A C14 H14B 108.1 . . ?
C20 C15 C16 109.74(12) . . ?
C20 C15 P1 111.25(10) . . ?
C16 C15 P1 120.30(10) . . ?
C20 C15 H15 104.7 . . ?
C16 C15 H15 104.7 . . ?
P1 C15 H15 104.7 . . ?
C17 C16 C15 110.43(12) . . ?
C17 C16 H16A 109.6 . . ?
C15 C16 H16A 109.6 . . ?
C17 C16 H16B 109.6 . . ?
C15 C16 H16B 109.6 . . ?
H16A C16 H16B 108.1 . . ?
C18 C17 C16 110.98(12) . . ?
C18 C17 H17A 109.4 . . ?
C16 C17 H17A 109.4 . . ?
C18 C17 H17B 109.4 . . ?
C16 C17 H17B 109.4 . . ?
H17A C17 H17B 108.0 . . ?
C17 C18 C19 111.44(13) . . ?
C17 C18 H18A 109.3 . . ?
C19 C18 H18A 109.3 . . ?
C17 C18 H18B 109.3 . . ?
C19 C18 H18B 109.3 . . ?
H18A C18 H18B 108.0 . . ?
C18 C19 C20 111.87(13) . . ?
C18 C19 H19A 109.2 . . ?
C20 C19 H19A 109.2 . . ?
C18 C19 H19B 109.2 . . ?
C20 C19 H19B 109.2 . . ?
H19A C19 H19B 107.9 . . ?
C15 C20 C19 110.83(12) . . ?
C15 C20 H20A 109.5 . . ?
C19 C20 H20A 109.5 . . ?
C15 C20 H20B 109.5 . . ?
C19 C20 H20B 109.5 . . ?
H20A C20 H20B 108.1 . . ?
N1 C21 N2 107.55(11) . . ?
N1 C21 C22 128.51(12) . . ?
N2 C21 C22 123.94(12) . . ?
N1 C21 Si1 55.17(7) . . ?
N2 C21 Si1 52.57(7) . . ?
C22 C21 Si1 174.60(10) . . ?
C23 C22 C27 120.22(13) . . ?
C23 C22 C21 119.39(12) . . ?
C27 C22 C21 120.25(12) . . ?
C24 C23 C22 119.73(13) . . ?
C24 C23 H23 120.1 . . ?
C22 C23 H23 120.1 . . ?
C25 C24 C23 120.27(13) . . ?
C25 C24 H24 119.9 . . ?
C23 C24 H24 119.9 . . ?
C24 C25 C26 119.89(13) . . ?
C24 C25 H25 120.1 . . ?
C26 C25 H25 120.1 . . ?
C25 C26 C27 120.61(14) . . ?
C25 C26 H26 119.7 . . ?
C27 C26 H26 119.7 . . ?
C26 C27 C22 119.28(13) . . ?
C26 C27 H27 120.4 . . ?
C22 C27 H27 120.4 . . ?
N1 C28 C29 107.64(11) . . ?
N1 C28 C30 108.94(11) . . ?
C29 C28 C30 110.30(12) . . ?
N1 C28 C31 112.56(11) . . ?
C29 C28 C31 107.91(12) . . ?
C30 C28 C31 109.46(11) . . ?
C28 C29 H29A 109.5 . . ?
C28 C29 H29B 109.5 . . ?
H29A C29 H29B 109.5 . . ?
C28 C29 H29C 109.5 . . ?
H29A C29 H29C 109.5 . . ?
H29B C29 H29C 109.5 . . ?
C28 C30 H30A 109.5 . . ?
C28 C30 H30B 109.5 . . ?
H30A C30 H30B 109.5 . . ?
C28 C30 H30C 109.5 . . ?
H30A C30 H30C 109.5 . . ?
H30B C30 H30C 109.5 . . ?
C28 C31 H31A 109.5 . . ?
C28 C31 H31B 109.5 . . ?
H31A C31 H31B 109.5 . . ?
C28 C31 H31C 109.5 . . ?
H31A C31 H31C 109.5 . . ?
H31B C31 H31C 109.5 . . ?
N2 C32 C35 105.95(11) . . ?
N2 C32 C34 111.52(11) . . ?
C35 C32 C34 109.13(12) . . ?
N2 C32 C33 111.49(11) . . ?
C35 C32 C33 108.84(12) . . ?
C34 C32 C33 109.80(12) . . ?
C32 C33 H33A 109.5 . . ?
C32 C33 H33B 109.5 . . ?
H33A C33 H33B 109.5 . . ?
C32 C33 H33C 109.5 . . ?
H33A C33 H33C 109.5 . . ?
H33B C33 H33C 109.5 . . ?
C32 C34 H34A 109.5 . . ?
C32 C34 H34B 109.5 . . ?
H34A C34 H34B 109.5 . . ?
C32 C34 H34C 109.5 . . ?
H34A C34 H34C 109.5 . . ?
H34B C34 H34C 109.5 . . ?
C32 C35 H35A 109.5 . . ?
C32 C35 H35B 109.5 . . ?
H35A C35 H35B 109.5 . . ?
C32 C35 H35C 109.5 . . ?
H35A C35 H35C 109.5 . . ?
H35B C35 H35C 109.5 . . ?
C37 C36 N3 127.27(12) . . ?
C37 C36 H36 116.4 . . ?
N3 C36 H36 116.4 . . ?
C36 C37 C38 127.56(13) . . ?
C36 C37 C42 119.35(13) . . ?
C38 C37 C42 113.09(12) . . ?
C37 C38 C39 112.95(11) . . ?
C37 C38 H38A 109.0 . . ?
C39 C38 H38A 109.0 . . ?
C37 C38 H38B 109.0 . . ?
C39 C38 H38B 109.0 . . ?
H38A C38 H38B 107.8 . . ?
C40 C39 C38 111.83(12) . . ?
C40 C39 H39A 109.3 . . ?
C38 C39 H39A 109.3 . . ?
C40 C39 H39B 109.3 . . ?
C38 C39 H39B 109.3 . . ?
H39A C39 H39B 107.9 . . ?
C41 C40 C39 110.85(12) . . ?
C41 C40 H40A 109.5 . . ?
C39 C40 H40A 109.5 . . ?
C41 C40 H40B 109.5 . . ?
C39 C40 H40B 109.5 . . ?
H40A C40 H40B 108.1 . . ?
C40 C41 C42 111.06(12) . . ?
C40 C41 H41A 109.4 . . ?
C42 C41 H41A 109.4 . . ?
C40 C41 H41B 109.4 . . ?
C42 C41 H41B 109.4 . . ?
H41A C41 H41B 108.0 . . ?
C37 C42 C41 111.46(12) . . ?
C37 C42 H42A 109.3 . . ?
C41 C42 H42A 109.3 . . ?
C37 C42 H42B 109.3 . . ?
C41 C42 H42B 109.3 . . ?
H42A C42 H42B 108.0 . . ?
N3 C43 C45 112.06(11) . . ?
N3 C43 C46 109.49(11) . . ?
C45 C43 C46 107.12(12) . . ?
N3 C43 C44 109.37(11) . . ?
C45 C43 C44 109.34(12) . . ?
C46 C43 C44 109.41(12) . . ?
C43 C44 H44A 109.5 . . ?
C43 C44 H44B 109.5 . . ?
H44A C44 H44B 109.5 . . ?
C43 C44 H44C 109.5 . . ?
H44A C44 H44C 109.5 . . ?
H44B C44 H44C 109.5 . . ?
C43 C45 H45A 109.5 . . ?
C43 C45 H45B 109.5 . . ?
H45A C45 H45B 109.5 . . ?
C43 C45 H45C 109.5 . . ?
H45A C45 H45C 109.5 . . ?
H45B C45 H45C 109.5 . . ?
C43 C46 H46A 109.5 . . ?
C43 C46 H46B 109.5 . . ?
H46A C46 H46B 109.5 . . ?
C43 C46 H46C 109.5 . . ?
H46A C46 H46C 109.5 . . ?
H46B C46 H46C 109.5 . . ?

loop_
_geom_bond_atom_site_label_1
_geom_bond_atom_site_label_2
_geom_bond_distance
_geom_bond_site_symmetry_2
_geom_bond_publ_flag
S1 O2 1.4563(9) . ?
S1 O1 1.4676(10) . ?
S1 C1 1.6895(14) . ?
S1 C2 1.7863(14) . ?
P1 C1 1.8042(13) . ?
P1 C9 1.8657(14) . ?
P1 C15 1.8685(14) . ?
Si1 N3 1.7222(11) . ?
Si1 C1 1.8046(13) . ?
Si1 N2 1.8188(11) . ?
Si1 N1 1.8797(11) . ?
Si1 C21 2.2897(14) . ?
N1 C21 1.3348(17) . ?
N1 C28 1.5004(17) . ?
N2 C21 1.3413(17) . ?
N2 C32 1.4966(17) . ?
N3 C36 1.4509(17) . ?
N3 C43 1.5241(17) . ?
C2 C7 1.386(2) . ?
C2 C3 1.3893(19) . ?
C3 C4 1.381(2) . ?
C3 H3 0.9500 . ?
C4 C5 1.390(2) . ?
C4 H4 0.9500 . ?
C5 C6 1.392(2) . ?
C5 C8 1.508(2) . ?
C6 C7 1.390(2) . ?
C6 H6 0.9500 . ?
C7 H7 0.9500 . ?
C8 H8A 0.9800 . ?
C8 H8B 0.9800 . ?
C8 H8C 0.9800 . ?
C9 C10 1.5349(18) . ?
C9 C14 1.5385(19) . ?
C9 H9 1.0000 . ?
C10 C11 1.524(2) . ?
C10 H10A 0.9900 . ?
C10 H10B 0.9900 . ?
C11 C12 1.528(2) . ?
C11 H11A 0.9900 . ?
C11 H11B 0.9900 . ?
C12 C13 1.528(2) . ?
C12 H12A 0.9900 . ?
C12 H12B 0.9900 . ?
C13 C14 1.529(2) . ?
C13 H13A 0.9900 . ?
C13 H13B 0.9900 . ?
C14 H14A 0.9900 . ?
C14 H14B 0.9900 . ?
C15 C20 1.532(2) . ?
C15 C16 1.537(2) . ?
C15 H15 1.0000 . ?
C16 C17 1.5333(19) . ?
C16 H16A 0.9900 . ?
C16 H16B 0.9900 . ?
C17 C18 1.525(2) . ?
C17 H17A 0.9900 . ?
C17 H17B 0.9900 . ?
C18 C19 1.529(2) . ?
C18 H18A 0.9900 . ?
C18 H18B 0.9900 . ?
C19 C20 1.5360(19) . ?
C19 H19A 0.9900 . ?
C19 H19B 0.9900 . ?
C20 H20A 0.9900 . ?
C20 H20B 0.9900 . ?
C21 C22 1.4877(18) . ?
C22 C23 1.3928(19) . ?
C22 C27 1.394(2) . ?
C23 C24 1.388(2) . ?
C23 H23 0.9500 . ?
C24 C25 1.384(2) . ?
C24 H24 0.9500 . ?
C25 C26 1.386(2) . ?
C25 H25 0.9500 . ?
C26 C27 1.389(2) . ?
C26 H26 0.9500 . ?
C27 H27 0.9500 . ?
C28 C29 1.5290(19) . ?
C28 C30 1.5309(19) . ?
C28 C31 1.5338(19) . ?
C29 H29A 0.9800 . ?
C29 H29B 0.9800 . ?
C29 H29C 0.9800 . ?
C30 H30A 0.9800 . ?
C30 H30B 0.9800 . ?
C30 H30C 0.9800 . ?
C31 H31A 0.9800 . ?
C31 H31B 0.9800 . ?
C31 H31C 0.9800 . ?
C32 C35 1.5202(19) . ?
C32 C34 1.528(2) . ?
C32 C33 1.529(2) . ?
C33 H33A 0.9800 . ?
C33 H33B 0.9800 . ?
C33 H33C 0.9800 . ?
C34 H34A 0.9800 . ?
C34 H34B 0.9800 . ?
C34 H34C 0.9800 . ?
C35 H35A 0.9800 . ?
C35 H35B 0.9800 . ?
C35 H35C 0.9800 . ?
C36 C37 1.337(2) . ?
C36 H36 0.9500 . ?
C37 C38 1.5072(19) . ?
C37 C42 1.5137(19) . ?
C38 C39 1.5392(19) . ?
C38 H38A 0.9900 . ?
C38 H38B 0.9900 . ?
C39 C40 1.523(2) . ?
C39 H39A 0.9900 . ?
C39 H39B 0.9900 . ?
C40 C41 1.523(2) . ?
C40 H40A 0.9900 . ?
C40 H40B 0.9900 . ?
C41 C42 1.534(2) . ?
C41 H41A 0.9900 . ?
C41 H41B 0.9900 . ?
C42 H42A 0.9900 . ?
C42 H42B 0.9900 . ?
C43 C45 1.5263(19) . ?
C43 C46 1.5330(19) . ?
C43 C44 1.534(2) . ?
C44 H44A 0.9800 . ?
C44 H44B 0.9800 . ?
C44 H44C 0.9800 . ?
C45 H45A 0.9800 . ?
C45 H45B 0.9800 . ?
C45 H45C 0.9800 . ?
C46 H46A 0.9800 . ?
C46 H46B 0.9800 . ?
C46 H46C 0.9800 . ?

loop_
_geom_torsion_atom_site_label_1
_geom_torsion_atom_site_label_2
_geom_torsion_atom_site_label_3
_geom_torsion_atom_site_label_4
_geom_torsion
_geom_torsion_site_symmetry_1
_geom_torsion_site_symmetry_2
_geom_torsion_site_symmetry_3
_geom_torsion_site_symmetry_4
_geom_torsion_publ_flag
N3 Si1 N1 C21 109.50(8) . . . . ?
C1 Si1 N1 C21 -101.68(9) . . . . ?
N2 Si1 N1 C21 3.48(7) . . . . ?
N3 Si1 N1 C28 -90.70(14) . . . . ?
C1 Si1 N1 C28 58.12(15) . . . . ?
N2 Si1 N1 C28 163.28(15) . . . . ?
C21 Si1 N1 C28 159.80(18) . . . . ?
O2 S1 C1 P1 -56.59(11) . . . . ?
O1 S1 C1 P1 175.27(8) . . . . ?
C2 S1 C1 P1 60.64(11) . . . . ?
O2 S1 C1 Si1 112.14(7) . . . . ?
O1 S1 C1 Si1 -15.99(9) . . . . ?
C2 S1 C1 Si1 -130.62(7) . . . . ?
C9 P1 C1 S1 -68.74(10) . . . . ?
C15 P1 C1 S1 40.24(11) . . . . ?
C9 P1 C1 Si1 123.39(8) . . . . ?
C15 P1 C1 Si1 -127.63(8) . . . . ?
N3 Si1 C1 S1 75.22(9) . . . . ?
N2 Si1 C1 S1 -151.03(6) . . . . ?
N1 Si1 C1 S1 -72.24(8) . . . . ?
C21 Si1 C1 S1 -112.14(7) . . . . ?
N3 Si1 C1 P1 -115.22(8) . . . . ?
N2 Si1 C1 P1 18.53(10) . . . . ?
N1 Si1 C1 P1 97.32(8) . . . . ?
C21 Si1 C1 P1 57.42(10) . . . . ?
N3 Si1 N2 C21 -114.91(8) . . . . ?
C1 Si1 N2 C21 107.42(8) . . . . ?
N1 Si1 N2 C21 -3.47(7) . . . . ?
N3 Si1 N2 C32 57.85(15) . . . . ?
C1 Si1 N2 C32 -79.82(14) . . . . ?
N1 Si1 N2 C32 169.29(15) . . . . ?
C21 Si1 N2 C32 172.76(18) . . . . ?
C1 Si1 N3 C36 -4.45(12) . . . . ?
N2 Si1 N3 C36 -137.84(9) . . . . ?
N1 Si1 N3 C36 142.80(9) . . . . ?
C21 Si1 N3 C36 -176.71(9) . . . . ?
C1 Si1 N3 C43 -160.03(11) . . . . ?
N2 Si1 N3 C43 66.59(12) . . . . ?
N1 Si1 N3 C43 -12.78(13) . . . . ?
C21 Si1 N3 C43 27.71(13) . . . . ?
O2 S1 C2 C7 -8.37(13) . . . . ?
O1 S1 C2 C7 112.91(12) . . . . ?
C1 S1 C2 C7 -132.11(12) . . . . ?
O2 S1 C2 C3 176.09(11) . . . . ?
O1 S1 C2 C3 -62.64(12) . . . . ?
C1 S1 C2 C3 52.34(13) . . . . ?
C7 C2 C3 C4 1.3(2) . . . . ?
S1 C2 C3 C4 176.86(11) . . . . ?
C2 C3 C4 C5 -0.5(2) . . . . ?
C3 C4 C5 C6 -0.9(2) . . . . ?
C3 C4 C5 C8 178.70(14) . . . . ?
C4 C5 C6 C7 1.4(2) . . . . ?
C8 C5 C6 C7 -178.12(16) . . . . ?
C3 C2 C7 C6 -0.7(2) . . . . ?
S1 C2 C7 C6 -176.24(12) . . . . ?
C5 C6 C7 C2 -0.7(2) . . . . ?
C1 P1 C9 C10 -65.26(11) . . . . ?
C15 P1 C9 C10 177.73(10) . . . . ?
C1 P1 C9 C14 174.41(10) . . . . ?
C15 P1 C9 C14 57.41(11) . . . . ?
C14 C9 C10 C11 -59.21(16) . . . . ?
P1 C9 C10 C11 178.23(10) . . . . ?
C9 C10 C11 C12 57.62(16) . . . . ?
C10 C11 C12 C13 -54.14(17) . . . . ?
C11 C12 C13 C14 54.59(18) . . . . ?
C12 C13 C14 C9 -57.34(17) . . . . ?
C10 C9 C14 C13 58.43(15) . . . . ?
P1 C9 C14 C13 179.28(10) . . . . ?
C1 P1 C15 C20 60.19(12) . . . . ?
C9 P1 C15 C20 172.55(10) . . . . ?
C1 P1 C15 C16 -70.12(13) . . . . ?
C9 P1 C15 C16 42.24(12) . . . . ?
C20 C15 C16 C17 58.98(15) . . . . ?
P1 C15 C16 C17 -170.05(10) . . . . ?
C15 C16 C17 C18 -57.85(17) . . . . ?
C16 C17 C18 C19 54.86(18) . . . . ?
C17 C18 C19 C20 -53.59(18) . . . . ?
C16 C15 C20 C19 -57.43(16) . . . . ?
P1 C15 C20 C19 166.96(10) . . . . ?
C18 C19 C20 C15 55.09(17) . . . . ?
C28 N1 C21 N2 -168.61(12) . . . . ?
Si1 N1 C21 N2 -4.70(10) . . . . ?
C28 N1 C21 C22 11.2(2) . . . . ?
Si1 N1 C21 C22 175.07(12) . . . . ?
C28 N1 C21 Si1 -163.92(14) . . . . ?
C32 N2 C21 N1 -169.13(12) . . . . ?
Si1 N2 C21 N1 4.85(10) . . . . ?
C32 N2 C21 C22 11.1(2) . . . . ?
Si1 N2 C21 C22 -174.93(11) . . . . ?
C32 N2 C21 Si1 -173.99(15) . . . . ?
N1 C21 C22 C23 -100.06(17) . . . . ?
N2 C21 C22 C23 79.67(17) . . . . ?
N1 C21 C22 C27 84.10(18) . . . . ?
N2 C21 C22 C27 -96.16(16) . . . . ?
C27 C22 C23 C24 0.7(2) . . . . ?
C21 C22 C23 C24 -175.17(12) . . . . ?
C22 C23 C24 C25 -0.2(2) . . . . ?
C23 C24 C25 C26 -0.1(2) . . . . ?
C24 C25 C26 C27 -0.1(2) . . . . ?
C25 C26 C27 C22 0.6(2) . . . . ?
C23 C22 C27 C26 -0.8(2) . . . . ?
C21 C22 C27 C26 174.96(12) . . . . ?
C21 N1 C28 C29 -161.81(13) . . . . ?
Si1 N1 C28 C29 43.98(18) . . . . ?
C21 N1 C28 C30 78.58(16) . . . . ?
Si1 N1 C28 C30 -75.63(16) . . . . ?
C21 N1 C28 C31 -43.03(18) . . . . ?
Si1 N1 C28 C31 162.77(11) . . . . ?
C21 N2 C32 C35 168.99(13) . . . . ?
Si1 N2 C32 C35 -1.74(19) . . . . ?
C21 N2 C32 C34 -72.39(17) . . . . ?
Si1 N2 C32 C34 116.88(14) . . . . ?
C21 N2 C32 C33 50.73(18) . . . . ?
Si1 N2 C32 C33 -119.99(14) . . . . ?
C43 N3 C36 C37 -92.09(16) . . . . ?
Si1 N3 C36 C37 108.19(14) . . . . ?
N3 C36 C37 C38 -4.7(2) . . . . ?
N3 C36 C37 C42 175.88(12) . . . . ?
C36 C37 C38 C39 130.58(15) . . . . ?
C42 C37 C38 C39 -50.01(16) . . . . ?
C37 C38 C39 C40 50.86(17) . . . . ?
C38 C39 C40 C41 -54.32(17) . . . . ?
C39 C40 C41 C42 57.13(18) . . . . ?
C36 C37 C42 C41 -128.11(14) . . . . ?
C38 C37 C42 C41 52.42(16) . . . . ?
C40 C41 C42 C37 -55.95(17) . . . . ?
C36 N3 C43 C45 -176.66(11) . . . . ?
Si1 N3 C43 C45 -19.87(17) . . . . ?
C36 N3 C43 C46 64.63(14) . . . . ?
Si1 N3 C43 C46 -138.58(11) . . . . ?
C36 N3 C43 C44 -55.25(14) . . . . ?
Si1 N3 C43 C44 101.54(13) . . . . ?

loop_
_exptl_oxdiff_crystal_face_indexfrac_h
_exptl_oxdiff_crystal_face_indexfrac_k
_exptl_oxdiff_crystal_face_indexfrac_l
_exptl_oxdiff_crystal_face_x
_exptl_oxdiff_crystal_face_y
_exptl_oxdiff_crystal_face_z
1.2060 -17.6108 0.2676 0.0305 0.1239 -0.9918
-0.1785 -8.2273 8.1945 -0.1843 -0.7719 -0.6084
-1.2393 17.6252 0.0830 -0.0391 -0.1600 0.9863
0.9929 -2.0048 -9.2759 0.2324 0.9711 0.0544
0.0478 17.8803 -0.0826 0.1319 -0.1931 0.9723
-0.0086 -17.8794 0.1302 -0.1274 0.1866 -0.9741
-4.8153 -0.1945 -5.8510 -0.5526 0.8026 0.2246
6.1548 -6.0050 2.6457 0.7239 -0.4424 -0.5293
2.7003 16.6074 0.0020 0.4664 -0.2863 0.8370
-6.5608 -4.0904 -2.1885 -0.8528 0.5219 -0.0187
3.6419 1.8554 -8.8012 0.5973 0.7791 0.1902
-2.9370 -6.9707 8.3282 -0.5355 -0.6978 -0.4758
-4.2351 -13.8739 3.4639 -0.6906 -0.0555 -0.7211
